data_4031134
loop_
_publ_author_name
'Chen, Qiao'
'Yu, Hongmei'
'Xu, Zhaoqing'
'Lin, Li'
'Jiang, Xianxing'
'Wang, Rui'

_publ_section_title
;
 Development and Application of O-(Trimethylsilyl)aryl Fluorosulfates for
 the Synthesis of Arynes.
;
_journal_issue 13
_journal_name_full 'The Journal of organic chemistry'
_journal_page_first 6890
_journal_page_last 6896
_journal_paper_doi 10.1021/acs.joc.5b00923
_journal_volume 80
_journal_year 2015
_chemical_formula_moiety 'C22 H23 F O3 S Si'
_chemical_formula_sum 'C22 H23 F O3 S Si'
_chemical_formula_weight 414.55
_chemical_name_systematic
;
 ? 
;
_space_group_crystal_system triclinic
_space_group_IT_number 2
_space_group_name_Hall '-P 1'
_space_group_name_H-M_alt 'P -1'
_symmetry_space_group_name_Hall '-P 1'
_symmetry_space_group_name_H-M 'P -1'
_atom_sites_solution_hydrogens geom
_atom_sites_solution_primary direct
_atom_sites_solution_secondary difmap
_audit_creation_date 2015-03-11
_audit_creation_method
;
Olex2 1.2
(compiled 2015.01.26 svn.r3150 for OlexSys, GUI svn.r4998)
;
_cell_angle_alpha 91.882(6)
_cell_angle_beta 95.119(5)
_cell_angle_gamma 93.892(5)
_cell_formula_units_Z 4
_cell_length_a 9.5146(5)
_cell_length_b 10.4175(8)
_cell_length_c 22.0011(16)
_cell_measurement_reflns_used 2642
_cell_measurement_temperature 293
_cell_measurement_theta_max 22.3580
_cell_measurement_theta_min 3.8640
_cell_volume 2165.3(3)
_computing_cell_refinement
;
CrysAlisPro, Agilent Technologies,
Version 1.171.37.33 (release 27-03-2014 CrysAlis171 .NET)
(compiled Mar 27 2014,17:12:48)
;
_computing_data_collection
;
CrysAlisPro, Agilent Technologies,
Version 1.171.37.33 (release 27-03-2014 CrysAlis171 .NET)
(compiled Mar 27 2014,17:12:48)
;
_computing_data_reduction
;
CrysAlisPro, Agilent Technologies,
Version 1.171.37.33 (release 27-03-2014 CrysAlis171 .NET)
(compiled Mar 27 2014,17:12:48)
;
_computing_molecular_graphics 'Olex2 (Dolomanov et al., 2009)'
_computing_publication_material 'Olex2 (Dolomanov et al., 2009)'
_computing_structure_refinement 'ShelXL (Sheldrick, 2008)'
_computing_structure_solution 'ShelXS (Sheldrick, 2008)'
_diffrn_ambient_environment N~2~
_diffrn_ambient_temperature 293
_diffrn_detector 'CCD plate'
_diffrn_detector_area_resol_mean 16.0733
_diffrn_detector_type Eos
_diffrn_measured_fraction_theta_full 0.997
_diffrn_measured_fraction_theta_max 0.998
_diffrn_measurement_details
;
  1 omega   -3.00   82.20   1.2000    2.0000
omega____ theta____ kappa____ phi______ frames
    -       20.5854   38.0000   60.0000 71

  2 omega   -5.00   22.60   1.2000    2.0000
omega____ theta____ kappa____ phi______ frames
    -      -17.1479  -99.0000 -120.0000 23

  3 omega  -17.00   10.60   1.2000    2.0000
omega____ theta____ kappa____ phi______ frames
    -      -17.1479  -99.0000   30.0000 23

  4 omega  -18.00   49.20   1.2000    2.0000
omega____ theta____ kappa____ phi______ frames
    -       20.5854  -77.0000  120.0000 56

  5 omega  -20.00   14.80   1.2000    2.0000
omega____ theta____ kappa____ phi______ frames
    -      -17.1479  -99.0000 -150.0000 29

  6 omega  -43.00   65.00   1.2000    2.0000
omega____ theta____ kappa____ phi______ frames
    -       20.5854  -19.0000 -150.0000 90

  7 omega   36.00   85.20   1.2000    2.0000
omega____ theta____ kappa____ phi______ frames
    -       20.5854  178.0000  -90.0000 41
;
_diffrn_measurement_device 'four-circle diffractometer'
_diffrn_measurement_device_type 'SuperNova, Dual, Cu at zero, Eos'
_diffrn_measurement_method '\w scans'
_diffrn_orient_matrix_UB_11 -0.0138848000
_diffrn_orient_matrix_UB_12 -0.0347516000
_diffrn_orient_matrix_UB_13 0.0262573000
_diffrn_orient_matrix_UB_21 0.0326886000
_diffrn_orient_matrix_UB_22 -0.0533918000
_diffrn_orient_matrix_UB_23 -0.0119005000
_diffrn_orient_matrix_UB_31 0.0661002000
_diffrn_orient_matrix_UB_32 0.0246191000
_diffrn_orient_matrix_UB_33 0.0147734000
_diffrn_radiation_monochromator mirror
_diffrn_radiation_probe x-ray
_diffrn_radiation_type MoK\a
_diffrn_radiation_wavelength 0.71073
_diffrn_reflns_av_R_equivalents 0.0496
_diffrn_reflns_av_unetI/netI 0.1021
_diffrn_reflns_limit_h_max 11
_diffrn_reflns_limit_h_min -11
_diffrn_reflns_limit_k_max 12
_diffrn_reflns_limit_k_min -12
_diffrn_reflns_limit_l_max 26
_diffrn_reflns_limit_l_min -27
_diffrn_reflns_number 15468
_diffrn_reflns_theta_full 25.50
_diffrn_reflns_theta_max 26.02
_diffrn_reflns_theta_min 3.35
_diffrn_source 'SuperNova (Mo) X-ray Source'
_exptl_absorpt_coefficient_mu 0.232
_exptl_absorpt_correction_T_max 1.00000
_exptl_absorpt_correction_T_min 0.76390
_exptl_absorpt_correction_type multi-scan
_exptl_absorpt_process_details
;
CrysAlisPro, Agilent Technologies,
Version 1.171.37.33 (release 27-03-2014 CrysAlis171 .NET)
(compiled Mar 27 2014,17:12:48)
Empirical absorption correction using spherical harmonics,
 implemented in SCALE3 ABSPACK scaling algorithm.
;
_exptl_crystal_colour 'clear light colourless'
_exptl_crystal_colour_lustre clear
_exptl_crystal_colour_modifier light
_exptl_crystal_colour_primary colourless
_exptl_crystal_density_diffrn 1.272
_exptl_crystal_density_method 'not measured'
_exptl_crystal_description block
_exptl_crystal_F_000 872
_exptl_crystal_size_max 0.36
_exptl_crystal_size_mid 0.34
_exptl_crystal_size_min 0.3
_refine_diff_density_max 0.310
_refine_diff_density_min -0.449
_refine_diff_density_rms 0.071
_refine_ls_extinction_method none
_refine_ls_goodness_of_fit_ref 1.034
_refine_ls_hydrogen_treatment constr
_refine_ls_matrix_type full
_refine_ls_number_parameters 511
_refine_ls_number_reflns 8506
_refine_ls_number_restraints 0
_refine_ls_restrained_S_all 1.034
_refine_ls_R_factor_all 0.1422
_refine_ls_R_factor_gt 0.0732
_refine_ls_shift/su_max 0.000
_refine_ls_shift/su_mean 0.000
_refine_ls_structure_factor_coef Fsqd
_refine_ls_weighting_details 'calc w=1/[\s^2^(Fo^2^)+(0.0769P)^2^+0.3814P] where P=(Fo^2^+2Fc^2^)/3'
_refine_ls_weighting_scheme calc
_refine_ls_wR_factor_gt 0.1572
_refine_ls_wR_factor_ref 0.2154
_reflns_number_gt 4379
_reflns_number_total 8506
_reflns_threshold_expression >2sigma(I)
_cod_data_source_file jo5b00923_si_001.cif
_cod_data_source_block chenqiao0309
_cod_depositor_comments 'Adding full bibliography for 4031134.cif.'
_cod_original_cell_volume 2165.4(3)
_cod_database_code 4031134
_reflns_odcompleteness_completeness 99.73
_reflns_odcompleteness_iscentric 1
_reflns_odcompleteness_theta 26.32
_olex2_refinement_description
;
1. Fixed Uiso
 At 1.2 times of:
  All C(H) groups
 At 1.5 times of:
  All C(H,H,H) groups
2.a Aromatic/amide H refined with riding coordinates:
 C1(H1), C2(H2), C3(H3), C4(H4), C5(H5), C8(H8), C9(H9), C10(H10), C11(H11),
 C14(H14), C15(H15), C16(H16), C17(H17), C18(H18), C24(H24), C25(H25), C26(H26),
  C27(H27), C28(H28), C30(H30), C31(H31), C32(H32), C33(H33), C34(H34),
 C36(H36), C37(H37), C38(H38), C39(H39)
2.b Idealised Me refined as rotating group:
 C20(H20A,H20B,H20C), C21(H21A,H21B,H21C), C22(H22A,H22B,H22C), C42(H42A,H42B,
 H42C), C43(H43A,H43B,H43C), C44(H44A,H44B,H44C)
;
_olex2_date_sample_data_collection 2015-03-11
_olex2_submission_special_instructions 'No special instructions were received'

loop_
_space_group_symop_id
_space_group_symop_operation_xyz
1 'x, y, z'
2 '-x, -y, -z'

loop_
_atom_site_label
_atom_site_type_symbol
_atom_site_fract_x
_atom_site_fract_y
_atom_site_fract_z
_atom_site_U_iso_or_equiv
_atom_site_adp_type
_atom_site_occupancy
_atom_site_calc_flag
_atom_site_refinement_flags_posn
S1 S 0.68382(14) 0.33772(15) 0.27728(6) 0.0792(4) Uani 1 d .
Si1 Si 0.37384(10) 0.25309(11) 0.40646(5) 0.0454(3) Uani 1 d .
F15 F 0.8135(4) 0.2773(4) 0.26247(18) 0.1437(15) Uani 1 d .
O1 O 0.6225(3) 0.2475(3) 0.32427(13) 0.0674(9) Uani 1 d .
O2 O 0.7269(4) 0.4595(4) 0.30523(16) 0.1049(13) Uani 1 d .
O3 O 0.5856(4) 0.3278(5) 0.22567(15) 0.1167(16) Uani 1 d .
C1 C 0.2372(4) 0.3800(5) 0.4986(2) 0.0633(12) Uani 1 d .
H1 H 0.2431 0.4501 0.4737 0.076 Uiso 1 calc R
C2 C 0.1756(5) 0.3927(6) 0.5535(2) 0.0802(15) Uani 1 d .
H2 H 0.1415 0.4709 0.5646 0.096 Uiso 1 calc R
C3 C 0.1652(5) 0.2920(7) 0.5910(2) 0.0846(16) Uani 1 d .
H3 H 0.1236 0.3006 0.6275 0.102 Uiso 1 calc R
C4 C 0.2163(5) 0.1786(7) 0.5745(2) 0.0876(17) Uani 1 d .
H4 H 0.2100 0.1096 0.6001 0.105 Uiso 1 calc R
C5 C 0.2778(4) 0.1639(5) 0.5201(2) 0.0707(13) Uani 1 d .
H5 H 0.3118 0.0851 0.5099 0.085 Uiso 1 calc R
C6 C 0.2897(4) 0.2654(4) 0.48021(18) 0.0499(10) Uani 1 d .
C7 C 0.5715(4) 0.2579(4) 0.42855(18) 0.0484(10) Uani 1 d .
C8 C 0.6258(4) 0.2606(5) 0.4895(2) 0.0638(12) Uani 1 d .
H8 H 0.5637 0.2685 0.5196 0.077 Uiso 1 calc R
C9 C 0.7683(5) 0.2520(5) 0.5075(2) 0.0736(14) Uani 1 d .
H9 H 0.8004 0.2550 0.5488 0.088 Uiso 1 calc R
C10 C 0.8607(5) 0.2392(5) 0.4645(3) 0.0852(16) Uani 1 d .
H10 H 0.9559 0.2312 0.4764 0.102 Uiso 1 calc R
C11 C 0.8145(4) 0.2381(5) 0.4032(3) 0.0778(15) Uani 1 d .
H11 H 0.8772 0.2285 0.3735 0.093 Uiso 1 calc R
C12 C 0.6741(4) 0.2514(4) 0.3872(2) 0.0571(11) Uani 1 d .
C13 C 0.3303(4) 0.3988(4) 0.36344(17) 0.0512(10) Uani 1 d .
C14 C 0.1975(5) 0.4116(5) 0.3336(2) 0.0802(15) Uani 1 d .
H14 H 0.1301 0.3425 0.3325 0.096 Uiso 1 calc R
C15 C 0.1614(7) 0.5222(7) 0.3055(3) 0.0996(19) Uani 1 d .
H15 H 0.0707 0.5277 0.2865 0.120 Uiso 1 calc R
C16 C 0.2595(8) 0.6231(6) 0.3057(3) 0.1022(19) Uani 1 d .
H16 H 0.2367 0.6973 0.2857 0.123 Uiso 1 calc R
C17 C 0.3919(7) 0.6168(5) 0.3352(3) 0.0937(17) Uani 1 d .
H17 H 0.4584 0.6866 0.3360 0.112 Uiso 1 calc R
C18 C 0.4251(5) 0.5049(5) 0.3638(2) 0.0678(12) Uani 1 d .
H18 H 0.5148 0.5013 0.3841 0.081 Uiso 1 calc R
C19 C 0.3109(4) 0.0943(4) 0.3630(2) 0.0576(11) Uani 1 d .
C20 C 0.1573(4) 0.0535(5) 0.3742(2) 0.0793(15) Uani 1 d .
H20A H 0.1511 0.0428 0.4171 0.119 Uiso 1 calc GR
H20B H 0.1282 -0.0264 0.3523 0.119 Uiso 1 calc GR
H20C H 0.0968 0.1187 0.3603 0.119 Uiso 1 calc GR
C21 C 0.4043(5) -0.0118(5) 0.3844(2) 0.0809(15) Uani 1 d .
H21A H 0.4989 0.0081 0.3739 0.121 Uiso 1 calc GR
H21B H 0.3678 -0.0924 0.3648 0.121 Uiso 1 calc GR
H21C H 0.4049 -0.0178 0.4278 0.121 Uiso 1 calc GR
C22 C 0.3159(5) 0.1041(5) 0.2936(2) 0.0823(15) Uani 1 d .
H22A H 0.2639 0.1751 0.2797 0.123 Uiso 1 calc GR
H22B H 0.2743 0.0258 0.2734 0.123 Uiso 1 calc GR
H22C H 0.4124 0.1176 0.2845 0.123 Uiso 1 calc GR
S2 S -0.1536(2) 0.9079(2) 0.24001(7) 0.1101(6) Uani 1 d .
Si2 Si -0.15405(10) 0.74748(11) 0.05637(5) 0.0455(3) Uani 1 d .
F1 F -0.0658(5) 1.0226(5) 0.2278(2) 0.1613(17) Uani 1 d .
O4 O -0.2333(3) 0.8578(3) 0.17924(14) 0.0797(9) Uani 1 d .
O5 O -0.0862(6) 0.8037(5) 0.2655(2) 0.1455(18) Uani 1 d .
O6 O -0.2618(5) 0.9524(6) 0.27652(18) 0.155(2) Uani 1 d .
C23 C 0.0310(4) 0.7699(4) 0.09448(17) 0.0484(10) Uani 1 d .
C24 C 0.0933(4) 0.8926(4) 0.11016(18) 0.0566(11) Uani 1 d .
H24 H 0.0414 0.9636 0.1021 0.068 Uiso 1 calc R
C25 C 0.2298(4) 0.9120(5) 0.1373(2) 0.0707(14) Uani 1 d .
H25 H 0.2686 0.9953 0.1471 0.085 Uiso 1 calc R
C26 C 0.3075(4) 0.8106(6) 0.1497(2) 0.0766(15) Uani 1 d .
H26 H 0.3993 0.8238 0.1683 0.092 Uiso 1 calc R
C27 C 0.2499(5) 0.6873(5) 0.1347(2) 0.0765(14) Uani 1 d .
H27 H 0.3033 0.6175 0.1432 0.092 Uiso 1 calc R
C28 C 0.1135(4) 0.6663(4) 0.10697(19) 0.0601(12) Uani 1 d .
H28 H 0.0765 0.5828 0.0966 0.072 Uiso 1 calc R
C29 C -0.1429(4) 0.7394(4) -0.02860(17) 0.0470(9) Uani 1 d .
C30 C -0.2602(4) 0.7073(5) -0.0709(2) 0.0694(13) Uani 1 d .
H30 H -0.3488 0.6915 -0.0568 0.083 Uiso 1 calc R
C31 C -0.2474(6) 0.6986(5) -0.1325(2) 0.0849(16) Uani 1 d .
H31 H -0.3273 0.6776 -0.1594 0.102 Uiso 1 calc R
C32 C -0.1183(6) 0.7206(5) -0.1549(2) 0.0796(15) Uani 1 d .
H32 H -0.1099 0.7128 -0.1966 0.096 Uiso 1 calc R
C33 C -0.0018(5) 0.7544(5) -0.1148(2) 0.0709(13) Uani 1 d .
H33 H 0.0860 0.7725 -0.1294 0.085 Uiso 1 calc R
C34 C -0.0151(4) 0.7614(4) -0.05304(18) 0.0523(10) Uani 1 d .
H34 H 0.0656 0.7818 -0.0265 0.063 Uiso 1 calc R
C35 C -0.2458(3) 0.8989(4) 0.07347(18) 0.0461(9) Uani 1 d .
C36 C -0.2884(4) 0.9796(4) 0.0270(2) 0.0573(11) Uani 1 d .
H36 H -0.2694 0.9588 -0.0127 0.069 Uiso 1 calc R
C37 C -0.3580(4) 1.0896(5) 0.0377(3) 0.0701(13) Uani 1 d .
H37 H -0.3830 1.1421 0.0057 0.084 Uiso 1 calc R
C38 C -0.3900(4) 1.1210(5) 0.0961(3) 0.0787(16) Uani 1 d .
H38 H -0.4388 1.1936 0.1033 0.094 Uiso 1 calc R
C39 C -0.3500(5) 1.0453(5) 0.1436(2) 0.0709(13) Uani 1 d .
H39 H -0.3710 1.0648 0.1832 0.085 Uiso 1 calc R
C40 C -0.2780(4) 0.9401(4) 0.1305(2) 0.0553(11) Uani 1 d .
C41 C -0.2566(4) 0.5962(4) 0.0804(2) 0.0612(12) Uani 1 d .
C42 C -0.2141(6) 0.5607(5) 0.1459(2) 0.0926(17) Uani 1 d .
H42A H -0.1133 0.5564 0.1516 0.139 Uiso 1 calc GR
H42B H -0.2597 0.4786 0.1535 0.139 Uiso 1 calc GR
H42C H -0.2424 0.6250 0.1737 0.139 Uiso 1 calc GR
C43 C -0.2298(5) 0.4810(4) 0.0378(2) 0.0714(13) Uani 1 d .
H43A H -0.2681 0.4954 -0.0030 0.107 Uiso 1 calc GR
H43B H -0.2747 0.4035 0.0518 0.107 Uiso 1 calc GR
H43C H -0.1299 0.4725 0.0383 0.107 Uiso 1 calc GR
C44 C -0.4165(4) 0.6156(5) 0.0744(3) 0.0987(19) Uani 1 d .
H44A H -0.4352 0.6853 0.1014 0.148 Uiso 1 calc GR
H44B H -0.4679 0.5382 0.0849 0.148 Uiso 1 calc GR
H44C H -0.4460 0.6354 0.0331 0.148 Uiso 1 calc GR

loop_
_atom_site_aniso_label
_atom_site_aniso_U_11
_atom_site_aniso_U_22
_atom_site_aniso_U_33
_atom_site_aniso_U_23
_atom_site_aniso_U_13
_atom_site_aniso_U_12
S1 0.0874(9) 0.0915(11) 0.0584(8) -0.0052(7) 0.0242(7) -0.0140(8)
Si1 0.0468(6) 0.0509(7) 0.0386(6) 0.0040(5) 0.0025(4) 0.0052(5)
F15 0.126(3) 0.164(4) 0.153(3) -0.002(3) 0.085(2) 0.012(3)
O1 0.0643(17) 0.084(2) 0.0536(19) 0.0013(17) 0.0161(14) -0.0068(16)
O2 0.165(3) 0.074(3) 0.073(2) -0.012(2) 0.033(2) -0.026(2)
O3 0.126(3) 0.166(4) 0.049(2) 0.009(2) -0.003(2) -0.044(3)
C1 0.071(3) 0.065(3) 0.053(3) -0.005(2) 0.007(2) -0.002(2)
C2 0.105(4) 0.076(4) 0.060(3) -0.024(3) 0.022(3) 0.003(3)
C3 0.099(4) 0.109(5) 0.049(3) -0.006(3) 0.023(3) 0.010(4)
C4 0.097(4) 0.119(5) 0.049(3) 0.025(3) 0.015(3) 0.003(4)
C5 0.082(3) 0.080(4) 0.053(3) 0.009(3) 0.012(2) 0.016(3)
C6 0.048(2) 0.058(3) 0.044(2) 0.005(2) 0.0030(17) 0.0003(19)
C7 0.051(2) 0.043(2) 0.049(2) 0.0011(19) 0.0027(18) -0.0007(18)
C8 0.057(2) 0.075(3) 0.057(3) 0.012(2) -0.001(2) -0.001(2)
C9 0.062(3) 0.092(4) 0.063(3) 0.017(3) -0.014(2) 0.000(3)
C10 0.047(2) 0.097(4) 0.110(5) 0.020(4) -0.007(3) 0.006(3)
C11 0.055(3) 0.093(4) 0.090(4) 0.007(3) 0.019(2) 0.013(3)
C12 0.048(2) 0.065(3) 0.058(3) 0.010(2) -0.0003(19) 0.004(2)
C13 0.063(2) 0.050(3) 0.041(2) 0.0019(19) 0.0040(18) 0.006(2)
C14 0.084(3) 0.071(4) 0.083(4) 0.011(3) -0.018(3) 0.015(3)
C15 0.121(5) 0.086(5) 0.091(5) 0.014(4) -0.027(3) 0.037(4)
C16 0.160(6) 0.075(5) 0.075(4) 0.023(3) 0.007(4) 0.038(4)
C17 0.124(5) 0.055(4) 0.107(5) 0.017(3) 0.025(4) 0.019(3)
C18 0.079(3) 0.056(3) 0.071(3) 0.003(3) 0.009(2) 0.010(3)
C19 0.051(2) 0.057(3) 0.063(3) -0.004(2) 0.0003(19) 0.000(2)
C20 0.063(3) 0.079(4) 0.092(4) -0.007(3) 0.003(2) -0.009(3)
C21 0.080(3) 0.061(3) 0.100(4) -0.009(3) -0.006(3) 0.010(3)
C22 0.100(3) 0.092(4) 0.050(3) -0.012(3) -0.002(2) -0.006(3)
S2 0.1717(17) 0.1040(15) 0.0547(9) -0.0015(9) 0.0006(10) 0.0257(13)
Si2 0.0446(6) 0.0457(7) 0.0466(7) 0.0027(5) 0.0053(5) 0.0050(5)
F1 0.194(4) 0.137(4) 0.140(4) 0.017(3) -0.042(3) -0.008(3)
O4 0.119(2) 0.066(2) 0.056(2) 0.0033(18) 0.0140(18) 0.0121(19)
O5 0.240(5) 0.118(4) 0.079(3) 0.021(3) -0.014(3) 0.054(4)
O6 0.216(5) 0.203(5) 0.060(3) -0.008(3) 0.062(3) 0.062(4)
C23 0.054(2) 0.054(3) 0.038(2) 0.0000(19) 0.0024(17) 0.009(2)
C24 0.057(2) 0.059(3) 0.054(3) 0.004(2) 0.0046(19) 0.010(2)
C25 0.057(3) 0.076(4) 0.076(3) -0.012(3) -0.002(2) -0.001(3)
C26 0.051(2) 0.108(5) 0.069(3) -0.010(3) -0.003(2) 0.005(3)
C27 0.067(3) 0.083(4) 0.080(4) 0.004(3) -0.010(2) 0.032(3)
C28 0.055(2) 0.057(3) 0.068(3) -0.002(2) 0.000(2) 0.007(2)
C29 0.051(2) 0.043(2) 0.047(2) -0.0009(19) 0.0005(17) 0.0068(18)
C30 0.058(2) 0.083(4) 0.064(3) -0.003(3) -0.011(2) 0.013(2)
C31 0.098(4) 0.092(4) 0.059(3) -0.008(3) -0.030(3) 0.016(3)
C32 0.109(4) 0.085(4) 0.046(3) 0.000(3) 0.001(3) 0.031(3)
C33 0.077(3) 0.085(4) 0.055(3) 0.012(3) 0.017(2) 0.016(3)
C34 0.055(2) 0.057(3) 0.045(2) 0.005(2) 0.0012(18) 0.008(2)
C35 0.0403(18) 0.044(2) 0.054(2) 0.002(2) 0.0065(17) 0.0032(17)
C36 0.047(2) 0.051(3) 0.072(3) -0.006(2) -0.0042(19) 0.0075(19)
C37 0.061(3) 0.055(3) 0.091(4) 0.008(3) -0.021(2) 0.014(2)
C38 0.057(3) 0.064(4) 0.113(5) -0.020(3) -0.006(3) 0.022(2)
C39 0.071(3) 0.068(4) 0.075(3) -0.013(3) 0.014(2) 0.013(3)
C40 0.056(2) 0.050(3) 0.061(3) 0.002(2) 0.006(2) 0.009(2)
C41 0.059(2) 0.056(3) 0.070(3) 0.004(2) 0.014(2) 0.000(2)
C42 0.136(4) 0.065(4) 0.079(4) 0.019(3) 0.030(3) -0.010(3)
C43 0.087(3) 0.041(3) 0.088(4) 0.001(3) 0.012(3) 0.006(2)
C44 0.064(3) 0.072(4) 0.163(6) -0.003(4) 0.044(3) -0.012(3)

loop_
_atom_type_symbol
_atom_type_description
_atom_type_scat_dispersion_real
_atom_type_scat_dispersion_imag
_atom_type_scat_source
C C 0.0033 0.0016 'International Tables Vol C Tables 4.2.6.8 and 6.1.1.4'
H H 0.0000 0.0000 'International Tables Vol C Tables 4.2.6.8 and 6.1.1.4'
F F 0.0171 0.0103 'International Tables Vol C Tables 4.2.6.8 and 6.1.1.4'
O O 0.0106 0.0060 'International Tables Vol C Tables 4.2.6.8 and 6.1.1.4'
S S 0.1246 0.1234 'International Tables Vol C Tables 4.2.6.8 and 6.1.1.4'
Si Si 0.0817 0.0704 'International Tables Vol C Tables 4.2.6.8 and 6.1.1.4'

loop_
_geom_angle_atom_site_label_1
_geom_angle_atom_site_label_2
_geom_angle_atom_site_label_3
_geom_angle
F15 S1 O1 103.4(2)
O2 S1 F15 107.0(2)
O2 S1 O1 110.1(2)
O3 S1 F15 109.0(3)
O3 S1 O1 106.1(2)
O3 S1 O2 120.0(3)
C6 Si1 C7 105.75(17)
C6 Si1 C19 110.48(19)
C7 Si1 C19 110.07(17)
C13 Si1 C6 106.73(19)
C13 Si1 C7 109.83(18)
C13 Si1 C19 113.64(19)
C12 O1 S1 123.3(3)
C2 C1 H1 119.1
C6 C1 H1 119.1
C6 C1 C2 121.7(5)
C1 C2 H2 119.7
C3 C2 C1 120.6(5)
C3 C2 H2 119.7
C2 C3 H3 120.5
C4 C3 C2 119.0(5)
C4 C3 H3 120.5
C3 C4 H4 119.4
C3 C4 C5 121.2(5)
C5 C4 H4 119.4
C4 C5 H5 119.4
C4 C5 C6 121.3(5)
C6 C5 H5 119.4
C1 C6 Si1 120.3(3)
C1 C6 C5 116.1(4)
C5 C6 Si1 123.6(3)
C8 C7 Si1 121.2(3)
C8 C7 C12 113.9(3)
C12 C7 Si1 124.8(3)
C7 C8 H8 118.5
C9 C8 C7 123.0(4)
C9 C8 H8 118.5
C8 C9 H9 120.2
C10 C9 C8 119.6(4)
C10 C9 H9 120.2
C9 C10 H10 119.7
C9 C10 C11 120.5(4)
C11 C10 H10 119.7
C10 C11 H11 120.9
C12 C11 C10 118.2(4)
C12 C11 H11 120.9
C7 C12 O1 115.6(3)
C11 C12 O1 119.5(4)
C11 C12 C7 124.6(4)
C14 C13 Si1 122.4(4)
C18 C13 Si1 121.5(3)
C18 C13 C14 115.8(4)
C13 C14 H14 118.6
C15 C14 C13 122.9(5)
C15 C14 H14 118.6
C14 C15 H15 120.4
C16 C15 C14 119.2(5)
C16 C15 H15 120.4
C15 C16 H16 119.7
C15 C16 C17 120.5(6)
C17 C16 H16 119.7
C16 C17 H17 120.5
C16 C17 C18 119.1(6)
C18 C17 H17 120.5
C13 C18 C17 122.4(5)
C13 C18 H18 118.8
C17 C18 H18 118.8
C20 C19 Si1 110.9(3)
C20 C19 C22 107.2(3)
C21 C19 Si1 109.9(3)
C21 C19 C20 108.4(4)
C21 C19 C22 108.1(4)
C22 C19 Si1 112.2(3)
C19 C20 H20A 109.5
C19 C20 H20B 109.5
C19 C20 H20C 109.5
H20A C20 H20B 109.5
H20A C20 H20C 109.5
H20B C20 H20C 109.5
C19 C21 H21A 109.5
C19 C21 H21B 109.5
C19 C21 H21C 109.5
H21A C21 H21B 109.5
H21A C21 H21C 109.5
H21B C21 H21C 109.5
C19 C22 H22A 109.5
C19 C22 H22B 109.5
C19 C22 H22C 109.5
H22A C22 H22B 109.5
H22A C22 H22C 109.5
H22B C22 H22C 109.5
F1 S2 O4 107.7(2)
O5 S2 F1 118.0(3)
O5 S2 O4 106.9(3)
O5 S2 O6 112.5(3)
O6 S2 F1 105.8(3)
O6 S2 O4 105.1(3)
C23 Si2 C29 107.97(16)
C23 Si2 C35 107.44(17)
C23 Si2 C41 113.14(19)
C29 Si2 C35 106.19(18)
C29 Si2 C41 109.77(18)
C35 Si2 C41 112.01(17)
C40 O4 S2 123.7(3)
C24 C23 Si2 120.7(3)
C24 C23 C28 117.0(4)
C28 C23 Si2 122.3(3)
C23 C24 H24 119.0
C25 C24 C23 121.9(4)
C25 C24 H24 119.0
C24 C25 H25 119.9
C26 C25 C24 120.3(5)
C26 C25 H25 119.9
C25 C26 H26 120.2
C25 C26 C27 119.6(4)
C27 C26 H26 120.2
C26 C27 H27 119.6
C28 C27 C26 120.8(5)
C28 C27 H27 119.6
C23 C28 H28 119.8
C27 C28 C23 120.4(4)
C27 C28 H28 119.8
C30 C29 Si2 123.2(3)
C34 C29 Si2 121.1(3)
C34 C29 C30 115.7(4)
C29 C30 H30 119.2
C31 C30 C29 121.6(4)
C31 C30 H30 119.2
C30 C31 H31 119.6
C32 C31 C30 120.8(4)
C32 C31 H31 119.6
C31 C32 H32 120.5
C31 C32 C33 119.1(4)
C33 C32 H32 120.5
C32 C33 H33 120.1
C32 C33 C34 119.8(4)
C34 C33 H33 120.1
C29 C34 H34 118.5
C33 C34 C29 123.0(4)
C33 C34 H34 118.5
C36 C35 Si2 121.1(3)
C40 C35 Si2 125.3(3)
C40 C35 C36 113.6(4)
C35 C36 H36 118.7
C37 C36 C35 122.6(4)
C37 C36 H36 118.7
C36 C37 H37 120.2
C38 C37 C36 119.7(5)
C38 C37 H37 120.2
C37 C38 H38 119.9
C39 C38 C37 120.1(5)
C39 C38 H38 119.9
C38 C39 H39 121.3
C40 C39 C38 117.5(5)
C40 C39 H39 121.3
C35 C40 O4 114.2(4)
C39 C40 O4 119.4(4)
C39 C40 C35 126.4(5)
C42 C41 Si2 113.3(3)
C42 C41 C43 107.7(4)
C42 C41 C44 108.2(4)
C43 C41 Si2 109.2(3)
C44 C41 Si2 109.7(3)
C44 C41 C43 108.5(4)
C41 C42 H42A 109.5
C41 C42 H42B 109.5
C41 C42 H42C 109.5
H42A C42 H42B 109.5
H42A C42 H42C 109.5
H42B C42 H42C 109.5
C41 C43 H43A 109.5
C41 C43 H43B 109.5
C41 C43 H43C 109.5
H43A C43 H43B 109.5
H43A C43 H43C 109.5
H43B C43 H43C 109.5
C41 C44 H44A 109.5
C41 C44 H44B 109.5
C41 C44 H44C 109.5
H44A C44 H44B 109.5
H44A C44 H44C 109.5
H44B C44 H44C 109.5

loop_
_geom_bond_atom_site_label_1
_geom_bond_atom_site_label_2
_geom_bond_distance
S1 F15 1.479(3)
S1 O1 1.546(3)
S1 O2 1.410(4)
S1 O3 1.401(4)
Si1 C6 1.877(4)
Si1 C7 1.897(4)
Si1 C13 1.866(4)
Si1 C19 1.915(4)
O1 C12 1.426(5)
C1 H1 0.9300
C1 C2 1.396(6)
C1 C6 1.387(6)
C2 H2 0.9300
C2 C3 1.360(7)
C3 H3 0.9300
C3 C4 1.359(8)
C4 H4 0.9300
C4 C5 1.385(6)
C5 H5 0.9300
C5 C6 1.402(6)
C7 C8 1.393(5)
C7 C12 1.395(5)
C8 H8 0.9300
C8 C9 1.388(5)
C9 H9 0.9300
C9 C10 1.358(7)
C10 H10 0.9300
C10 C11 1.380(7)
C11 H11 0.9300
C11 C12 1.368(5)
C13 C14 1.388(6)
C13 C18 1.378(6)
C14 H14 0.9300
C14 C15 1.374(7)
C15 H15 0.9300
C15 C16 1.358(8)
C16 H16 0.9300
C16 C17 1.372(8)
C17 H17 0.9300
C17 C18 1.385(7)
C18 H18 0.9300
C19 C20 1.537(5)
C19 C21 1.524(6)
C19 C22 1.538(6)
C20 H20A 0.9600
C20 H20B 0.9600
C20 H20C 0.9600
C21 H21A 0.9600
C21 H21B 0.9600
C21 H21C 0.9600
C22 H22A 0.9600
C22 H22B 0.9600
C22 H22C 0.9600
S2 F1 1.458(5)
S2 O4 1.534(3)
S2 O5 1.405(5)
S2 O6 1.452(4)
Si2 C23 1.878(4)
Si2 C29 1.881(4)
Si2 C35 1.897(4)
Si2 C41 1.912(4)
O4 C40 1.447(5)
C23 C24 1.391(5)
C23 C28 1.397(5)
C24 H24 0.9300
C24 C25 1.379(5)
C25 H25 0.9300
C25 C26 1.352(7)
C26 H26 0.9300
C26 C27 1.380(7)
C27 H27 0.9300
C27 C28 1.384(6)
C28 H28 0.9300
C29 C30 1.402(5)
C29 C34 1.381(5)
C30 H30 0.9300
C30 C31 1.373(6)
C31 H31 0.9300
C31 C32 1.371(7)
C32 H32 0.9300
C32 C33 1.371(6)
C33 H33 0.9300
C33 C34 1.377(5)
C34 H34 0.9300
C35 C36 1.395(5)
C35 C40 1.380(5)
C36 H36 0.9300
C36 C37 1.385(6)
C37 H37 0.9300
C37 C38 1.381(7)
C38 H38 0.9300
C38 C39 1.372(7)
C39 H39 0.9300
C39 C40 1.367(6)
C41 C42 1.525(6)
C41 C43 1.547(6)
C41 C44 1.543(6)
C42 H42A 0.9600
C42 H42B 0.9600
C42 H42C 0.9600
C43 H43A 0.9600
C43 H43B 0.9600
C43 H43C 0.9600
C44 H44A 0.9600
C44 H44B 0.9600
C44 H44C 0.9600

loop_
_geom_torsion_atom_site_label_1
_geom_torsion_atom_site_label_2
_geom_torsion_atom_site_label_3
_geom_torsion_atom_site_label_4
_geom_torsion
S1 O1 C12 C7 129.6(3)
S1 O1 C12 C11 -55.6(6)
Si1 C7 C8 C9 173.8(4)
Si1 C7 C12 O1 3.4(6)
Si1 C7 C12 C11 -171.1(4)
Si1 C13 C14 C15 175.2(4)
Si1 C13 C18 C17 -176.1(4)
F15 S1 O1 C12 79.7(4)
O2 S1 O1 C12 -34.3(4)
O3 S1 O1 C12 -165.6(3)
C1 C2 C3 C4 0.4(8)
C2 C1 C6 Si1 -179.2(3)
C2 C1 C6 C5 -0.3(6)
C2 C3 C4 C5 -0.4(8)
C3 C4 C5 C6 0.1(7)
C4 C5 C6 Si1 179.1(3)
C4 C5 C6 C1 0.3(6)
C6 Si1 C7 C8 4.1(4)
C6 Si1 C7 C12 -180.0(4)
C6 Si1 C13 C14 -75.9(4)
C6 Si1 C13 C18 98.5(4)
C6 Si1 C19 C20 33.1(4)
C6 Si1 C19 C21 -86.7(3)
C6 Si1 C19 C22 153.0(3)
C6 C1 C2 C3 -0.1(7)
C7 Si1 C6 C1 104.3(3)
C7 Si1 C6 C5 -74.5(4)
C7 Si1 C13 C14 170.0(4)
C7 Si1 C13 C18 -15.6(4)
C7 Si1 C19 C20 149.5(3)
C7 Si1 C19 C21 29.7(4)
C7 Si1 C19 C22 -90.6(3)
C7 C8 C9 C10 -0.6(8)
C8 C7 C12 O1 179.6(4)
C8 C7 C12 C11 5.1(7)
C8 C9 C10 C11 1.7(8)
C9 C10 C11 C12 0.6(8)
C10 C11 C12 O1 -178.5(5)
C10 C11 C12 C7 -4.3(8)
C12 C7 C8 C9 -2.6(6)
C13 Si1 C6 C1 -12.7(4)
C13 Si1 C6 C5 168.5(3)
C13 Si1 C7 C8 118.9(4)
C13 Si1 C7 C12 -65.2(4)
C13 Si1 C19 C20 -86.8(3)
C13 Si1 C19 C21 153.3(3)
C13 Si1 C19 C22 33.0(4)
C13 C14 C15 C16 1.1(9)
C14 C13 C18 C17 -1.4(7)
C14 C15 C16 C17 -2.0(9)
C15 C16 C17 C18 1.2(9)
C16 C17 C18 C13 0.5(8)
C18 C13 C14 C15 0.5(7)
C19 Si1 C6 C1 -136.7(3)
C19 Si1 C6 C5 44.5(4)
C19 Si1 C7 C8 -115.3(4)
C19 Si1 C7 C12 60.7(4)
C19 Si1 C13 C14 46.2(4)
C19 Si1 C13 C18 -139.4(3)
S2 O4 C40 C35 132.6(3)
S2 O4 C40 C39 -49.6(5)
Si2 C23 C24 C25 -179.0(3)
Si2 C23 C28 C27 179.4(3)
Si2 C29 C30 C31 -178.0(4)
Si2 C29 C34 C33 178.9(4)
Si2 C35 C36 C37 178.8(3)
Si2 C35 C40 O4 1.0(5)
Si2 C35 C40 C39 -176.6(3)
F1 S2 O4 C40 -32.0(4)
O5 S2 O4 C40 -159.7(4)
O6 S2 O4 C40 80.5(4)
C23 Si2 C29 C30 171.9(4)
C23 Si2 C29 C34 -6.0(4)
C23 Si2 C35 C36 114.5(3)
C23 Si2 C35 C40 -66.0(4)
C23 Si2 C41 C42 31.6(4)
C23 Si2 C41 C43 -88.4(3)
C23 Si2 C41 C44 152.7(3)
C23 C24 C25 C26 -0.2(7)
C24 C23 C28 C27 1.1(6)
C24 C25 C26 C27 0.5(7)
C25 C26 C27 C28 0.0(8)
C26 C27 C28 C23 -0.8(7)
C28 C23 C24 C25 -0.6(6)
C29 Si2 C23 C24 92.9(3)
C29 Si2 C23 C28 -85.4(4)
C29 Si2 C35 C36 -0.8(3)
C29 Si2 C35 C40 178.6(3)
C29 Si2 C41 C42 152.3(3)
C29 Si2 C41 C43 32.2(3)
C29 Si2 C41 C44 -86.6(3)
C29 C30 C31 C32 0.3(8)
C30 C29 C34 C33 0.9(6)
C30 C31 C32 C33 -1.4(8)
C31 C32 C33 C34 2.2(8)
C32 C33 C34 C29 -2.0(7)
C34 C29 C30 C31 0.0(7)
C35 Si2 C23 C24 -21.3(4)
C35 Si2 C23 C28 160.4(3)
C35 Si2 C29 C30 -73.1(4)
C35 Si2 C29 C34 109.0(3)
C35 Si2 C41 C42 -90.0(4)
C35 Si2 C41 C43 149.9(3)
C35 Si2 C41 C44 31.1(4)
C35 C36 C37 C38 -1.4(6)
C36 C35 C40 O4 -179.5(3)
C36 C35 C40 C39 2.9(6)
C36 C37 C38 C39 1.6(7)
C37 C38 C39 C40 0.3(7)
C38 C39 C40 O4 179.8(4)
C38 C39 C40 C35 -2.7(7)
C40 C35 C36 C37 -0.7(5)
C41 Si2 C23 C24 -145.4(3)
C41 Si2 C23 C28 36.2(4)
C41 Si2 C29 C30 48.1(4)
C41 Si2 C29 C34 -129.8(3)
C41 Si2 C35 C36 -120.6(3)
C41 Si2 C35 C40 58.8(4)
